data_7041218
loop_
_publ_author_name
'Wang, Ani'
'Fan, Ruiqing'
'Dong, Yuwei'
'Chen, Wei'
'Song, Yang'
'Wang, Ping'
'Hao, Sue'
'Liu, Zhigang'
'Yang, Yulin'

_publ_section_title
;
 (E)-4-Methyl-N-((quinolin-2-yl)ethylidene)aniline as ligand for IIB
 supramolecular complexes: synthesis, structure, aggregation-induced
 emission enhancement and application in PMMA-doped hybrid material.
;
_journal_issue 1
_journal_name_full 'Dalton transactions (Cambridge, England : 2003)'
_journal_page_first 71
_journal_page_last 85
_journal_paper_doi 10.1039/c6dt03853k
_journal_volume 46
_journal_year 2016
_chemical_formula_sum 'C17 H14 Cl2 Hg N2'
_chemical_formula_weight 517.79
_space_group_crystal_system monoclinic
_space_group_IT_number 14
_space_group_name_Hall '-P 2ybc'
_space_group_name_H-M_alt 'P 1 21/c 1'
_symmetry_space_group_name_Hall '-P 2ybc'
_symmetry_space_group_name_H-M 'P 1 21/c 1'
_atom_sites_solution_hydrogens geom
_audit_creation_method SHELXL-2014/7
_audit_update_record
;
2016-11-05 deposited with the CCDC.
2016-11-15 downloaded from the CCDC.
;
_cell_angle_alpha 90
_cell_angle_beta 90.374(5)
_cell_angle_gamma 90
_cell_formula_units_Z 4
_cell_length_a 7.763(2)
_cell_length_b 19.036(5)
_cell_length_c 11.243(3)
_cell_measurement_reflns_used 3822
_cell_measurement_temperature 296(2)
_cell_measurement_theta_max 27.499
_cell_measurement_theta_min 2.104
_cell_volume 1661.4(8)
_computing_cell_refinement 'Bruker SMART'
_computing_data_collection 'Bruker SMART'
_computing_data_reduction 'Bruker SAINT'
_computing_molecular_graphics SHELXL-2014/7
_computing_publication_material SHELXL
_computing_structure_refinement 'SHELXL-2014/7 (Sheldrick, 2014)'
_computing_structure_solution 'SHELXL-2014/7 (Sheldrick, 2014)'
_diffrn_ambient_temperature 296(2)
_diffrn_measured_fraction_theta_full 0.998
_diffrn_measured_fraction_theta_max 0.981
_diffrn_measurement_device_type 'Bruker Smart APEX CCD area detector'
_diffrn_measurement_method 'phi and omega scans'
_diffrn_radiation_type MoK\a
_diffrn_radiation_wavelength 0.71073
_diffrn_reflns_av_R_equivalents 0.0250
_diffrn_reflns_av_unetI/netI 0.0317
_diffrn_reflns_Laue_measured_fraction_full 0.998
_diffrn_reflns_Laue_measured_fraction_max 0.981
_diffrn_reflns_limit_h_max 9
_diffrn_reflns_limit_h_min -9
_diffrn_reflns_limit_k_max 24
_diffrn_reflns_limit_k_min -21
_diffrn_reflns_limit_l_max 14
_diffrn_reflns_limit_l_min -11
_diffrn_reflns_number 9768
_diffrn_reflns_point_group_measured_fraction_full 0.998
_diffrn_reflns_point_group_measured_fraction_max 0.981
_diffrn_reflns_theta_full 25.242
_diffrn_reflns_theta_max 27.499
_diffrn_reflns_theta_min 2.104
_exptl_absorpt_coefficient_mu 9.583
_exptl_absorpt_correction_T_max 0.047
_exptl_absorpt_correction_T_min 0.030
_exptl_absorpt_correction_type multi-scan
_exptl_absorpt_process_details multi-scan
_exptl_crystal_colour yellow
_exptl_crystal_density_diffrn 2.070
_exptl_crystal_density_method 'not measured'
_exptl_crystal_description block
_exptl_crystal_F_000 976
_exptl_crystal_size_max 0.040
_exptl_crystal_size_mid 0.036
_exptl_crystal_size_min 0.032
_refine_diff_density_max 0.938
_refine_diff_density_min -1.246
_refine_diff_density_rms 0.297
_refine_ls_extinction_method none
_refine_ls_goodness_of_fit_ref 1.003
_refine_ls_hydrogen_treatment constr
_refine_ls_matrix_type full
_refine_ls_number_parameters 199
_refine_ls_number_reflns 3748
_refine_ls_number_restraints 0
_refine_ls_restrained_S_all 1.003
_refine_ls_R_factor_all 0.0438
_refine_ls_R_factor_gt 0.0316
_refine_ls_shift/su_max 0.001
_refine_ls_shift/su_mean 0.000
_refine_ls_structure_factor_coef Fsqd
_refine_ls_weighting_details 'w=1/[\s^2^(Fo^2^)+(0.0610P)^2^+6.0210P] where P=(Fo^2^+2Fc^2^)/3'
_refine_ls_weighting_scheme calc
_refine_ls_wR_factor_gt 0.0861
_refine_ls_wR_factor_ref 0.1112
_reflns_Friedel_coverage 0.000
_reflns_number_gt 3123
_reflns_number_total 3748
_reflns_threshold_expression 'I > 2\s(I)'
_cod_data_source_file c6dt03853k2.cif
_cod_data_source_block a
_cod_depositor_comments 'Adding full bibliography for 7041213--7041218.cif.'
_cod_original_cell_volume 1661.3(8)
_cod_database_code 7041218
_shelx_shelxl_version_number 2014/7
_shelx_space_group_comment
;
The symmetry employed for this shelxl refinement is uniquely defined
by the following loop, which should always be used as a source of
symmetry information in preference to the above space-group names.
They are only intended as comments.
;
_shelx_estimated_absorpt_t_min 0.030
_shelx_estimated_absorpt_t_max 0.047

loop_
_space_group_symop_operation_xyz
'x, y, z'
'-x, y+1/2, -z+1/2'
'-x, -y, -z'
'x, -y-1/2, z-1/2'

loop_
_atom_site_label
_atom_site_type_symbol
_atom_site_fract_x
_atom_site_fract_y
_atom_site_fract_z
_atom_site_U_iso_or_equiv
_atom_site_adp_type
_atom_site_occupancy
_atom_site_site_symmetry_order
_atom_site_calc_flag
_atom_site_refinement_flags_posn
_atom_site_refinement_flags_adp
Hg1 Hg 0.19674(4) 0.41827(2) 0.65831(2) 0.04762(12) Uani 1 1 d . .
Cl1 Cl -0.0651(2) 0.35911(10) 0.6977(2) 0.0606(5) Uani 1 1 d . .
Cl2 Cl 0.4569(2) 0.36274(11) 0.7329(2) 0.0631(5) Uani 1 1 d . .
N1 N 0.2433(7) 0.5387(3) 0.6805(5) 0.0379(11) Uani 1 1 d . .
N2 N 0.2435(7) 0.4659(3) 0.4665(5) 0.0364(11) Uani 1 1 d . .
C1 C 0.2909(9) 0.5703(3) 0.5811(6) 0.0417(14) Uani 1 1 d . .
C2 C 0.3439(11) 0.6417(3) 0.5792(7) 0.0539(18) Uani 1 1 d . .
H2A H 0.3786 0.6623 0.5083 0.065 Uiso 1 1 calc R U
C3 C 0.3439(11) 0.6795(3) 0.6810(7) 0.0563(19) Uani 1 1 d . .
H3A H 0.3785 0.7262 0.6807 0.068 Uiso 1 1 calc R U
C4 C 0.2903(10) 0.6470(3) 0.7884(7) 0.0500(17) Uani 1 1 d . .
C5 C 0.2852(12) 0.6826(4) 0.8984(8) 0.063(2) Uani 1 1 d . .
H5A H 0.3155 0.7298 0.9019 0.076 Uiso 1 1 calc R U
C6 C 0.2369(13) 0.6490(5) 0.9985(8) 0.069(2) Uani 1 1 d . .
H6A H 0.2325 0.6736 1.0700 0.083 Uiso 1 1 calc R U
C7 C 0.1933(13) 0.5777(4) 0.9959(8) 0.065(2) Uani 1 1 d . .
H7A H 0.1635 0.5551 1.0661 0.078 Uiso 1 1 calc R U
C8 C 0.1938(10) 0.5409(4) 0.8917(6) 0.0515(17) Uani 1 1 d . .
H8A H 0.1627 0.4937 0.8907 0.062 Uiso 1 1 calc R U
C9 C 0.2422(9) 0.5751(3) 0.7851(6) 0.0414(14) Uani 1 1 d . .
C10 C 0.2897(9) 0.5307(3) 0.4697(6) 0.0418(14) Uani 1 1 d . .
H10A H 0.3229 0.5528 0.3997 0.050 Uiso 1 1 calc R U
C11 C 0.2400(9) 0.4271(3) 0.3581(6) 0.0401(14) Uani 1 1 d . .
C12 C 0.3078(9) 0.4519(3) 0.2516(6) 0.0459(15) Uani 1 1 d . .
H12A H 0.3570 0.4965 0.2481 0.055 Uiso 1 1 calc R U
C13 C 0.3017(11) 0.4100(4) 0.1508(7) 0.0526(18) Uani 1 1 d . .
H13A H 0.3465 0.4270 0.0799 0.063 Uiso 1 1 calc R U
C14 C 0.2309(10) 0.3437(4) 0.1534(6) 0.0516(17) Uani 1 1 d . .
C15 C 0.1606(11) 0.3205(4) 0.2583(7) 0.0569(19) Uani 1 1 d . .
H15A H 0.1079 0.2766 0.2605 0.068 Uiso 1 1 calc R U
C16 C 0.1665(10) 0.3604(3) 0.3592(6) 0.0483(16) Uani 1 1 d . .
H16A H 0.1209 0.3428 0.4294 0.058 Uiso 1 1 calc R U
C17 C 0.2272(14) 0.2986(5) 0.0436(8) 0.072(2) Uani 1 1 d . .
H17A H 0.2817 0.3231 -0.0206 0.108 Uiso 1 1 calc R U
H17B H 0.2877 0.2555 0.0589 0.108 Uiso 1 1 calc R U
H17C H 0.1099 0.2884 0.0223 0.108 Uiso 1 1 calc R U

loop_
_atom_site_aniso_label
_atom_site_aniso_U_11
_atom_site_aniso_U_22
_atom_site_aniso_U_33
_atom_site_aniso_U_23
_atom_site_aniso_U_13
_atom_site_aniso_U_12
Hg1 0.05513(19) 0.03988(16) 0.04778(18) 0.00566(11) -0.00571(12) -0.00706(11)
Cl1 0.0503(10) 0.0575(10) 0.0742(13) 0.0081(9) -0.0003(9) -0.0051(8)
Cl2 0.0526(10) 0.0622(11) 0.0743(14) 0.0233(10) -0.0075(9) 0.0024(8)
N1 0.047(3) 0.029(2) 0.037(3) -0.001(2) -0.010(2) -0.001(2)
N2 0.044(3) 0.032(2) 0.033(3) 0.002(2) -0.008(2) 0.002(2)
C1 0.050(4) 0.032(3) 0.042(4) 0.002(3) -0.013(3) 0.001(3)
C2 0.081(5) 0.031(3) 0.049(4) 0.005(3) -0.013(4) -0.006(3)
C3 0.078(5) 0.029(3) 0.061(5) -0.001(3) -0.016(4) -0.005(3)
C4 0.069(5) 0.030(3) 0.050(4) -0.003(3) -0.017(3) 0.003(3)
C5 0.088(6) 0.043(4) 0.058(5) -0.009(4) -0.017(4) -0.001(4)
C6 0.095(7) 0.065(5) 0.048(5) -0.024(4) -0.013(4) -0.003(5)
C7 0.089(6) 0.063(5) 0.043(4) -0.002(4) -0.007(4) -0.002(4)
C8 0.070(5) 0.045(4) 0.039(4) 0.001(3) 0.001(3) -0.003(3)
C9 0.049(4) 0.036(3) 0.038(3) -0.004(3) -0.013(3) 0.003(3)
C10 0.051(4) 0.037(3) 0.037(3) 0.008(3) -0.007(3) -0.003(3)
C11 0.051(3) 0.033(3) 0.037(3) 0.002(2) -0.014(3) 0.004(3)
C12 0.062(4) 0.037(3) 0.038(4) -0.001(3) -0.003(3) -0.005(3)
C13 0.071(5) 0.052(4) 0.035(4) 0.003(3) 0.001(3) -0.007(3)
C14 0.066(5) 0.048(4) 0.041(4) -0.004(3) -0.012(3) 0.004(3)
C15 0.071(5) 0.042(4) 0.057(5) -0.004(3) -0.009(4) -0.011(3)
C16 0.068(4) 0.038(3) 0.039(4) 0.002(3) -0.005(3) -0.008(3)
C17 0.104(7) 0.065(5) 0.048(5) -0.018(4) -0.004(5) -0.007(5)

loop_
_atom_type_symbol
_atom_type_description
_atom_type_scat_dispersion_real
_atom_type_scat_dispersion_imag
_atom_type_scat_source
C C 0.0033 0.0016 'International Tables Vol C Tables 4.2.6.8 and 6.1.1.4'
H H 0.0000 0.0000 'International Tables Vol C Tables 4.2.6.8 and 6.1.1.4'
N N 0.0061 0.0033 'International Tables Vol C Tables 4.2.6.8 and 6.1.1.4'
Cl Cl 0.1484 0.1585 'International Tables Vol C Tables 4.2.6.8 and 6.1.1.4'
Hg Hg -2.3894 9.2266 'International Tables Vol C Tables 4.2.6.8 and 6.1.1.4'

loop_
_geom_angle_atom_site_label_1
_geom_angle_atom_site_label_2
_geom_angle_atom_site_label_3
_geom_angle
N1 Hg1 Cl1 125.43(14)
N1 Hg1 N2 72.34(18)
Cl1 Hg1 N2 119.29(14)
N1 Hg1 Cl2 105.26(14)
Cl1 Hg1 Cl2 116.23(7)
N2 Hg1 Cl2 110.46(13)
C1 N1 C9 120.0(5)
C1 N1 Hg1 113.6(4)
C9 N1 Hg1 126.1(4)
C10 N2 C11 121.7(6)
C10 N2 Hg1 112.8(4)
C11 N2 Hg1 125.3(4)
N1 C1 C2 122.0(6)
N1 C1 C10 119.2(5)
C2 C1 C10 118.8(6)
C3 C2 C1 119.7(7)
C3 C2 H2A 120.2
C1 C2 H2A 120.2
C2 C3 C4 119.3(6)
C2 C3 H3A 120.3
C4 C3 H3A 120.3
C5 C4 C9 118.5(7)
C5 C4 C3 123.1(7)
C9 C4 C3 118.4(7)
C6 C5 C4 120.9(7)
C6 C5 H5A 119.5
C4 C5 H5A 119.5
C5 C6 C7 120.6(8)
C5 C6 H6A 119.7
C7 C6 H6A 119.7
C8 C7 C6 121.0(8)
C8 C7 H7A 119.5
C6 C7 H7A 119.5
C7 C8 C9 119.4(7)
C7 C8 H8A 120.3
C9 C8 H8A 120.3
N1 C9 C8 119.9(6)
N1 C9 C4 120.6(6)
C8 C9 C4 119.5(6)
N2 C10 C1 121.3(6)
N2 C10 H10A 119.4
C1 C10 H10A 119.4
C16 C11 C12 118.3(6)
C16 C11 N2 118.1(6)
C12 C11 N2 123.6(6)
C13 C12 C11 119.7(6)
C13 C12 H12A 120.2
C11 C12 H12A 120.2
C14 C13 C12 121.5(7)
C14 C13 H13A 119.3
C12 C13 H13A 119.3
C15 C14 C13 118.3(7)
C15 C14 C17 121.0(7)
C13 C14 C17 120.7(7)
C16 C15 C14 121.5(7)
C16 C15 H15A 119.3
C14 C15 H15A 119.3
C15 C16 C11 120.8(7)
C15 C16 H16A 119.6
C11 C16 H16A 119.6
C14 C17 H17A 109.5
C14 C17 H17B 109.5
H17A C17 H17B 109.5
C14 C17 H17C 109.5
H17A C17 H17C 109.5
H17B C17 H17C 109.5

loop_
_geom_bond_atom_site_label_1
_geom_bond_atom_site_label_2
_geom_bond_distance
Hg1 N1 2.334(5)
Hg1 Cl1 2.3678(19)
Hg1 N2 2.369(5)
Hg1 Cl2 2.4239(19)
N1 C1 1.324(9)
N1 C9 1.365(8)
N2 C10 1.283(8)
N2 C11 1.426(8)
C1 C2 1.419(9)
C1 C10 1.462(9)
C2 C3 1.352(11)
C2 H2A 0.9300
C3 C4 1.422(11)
C3 H3A 0.9300
C4 C5 1.410(11)
C4 C9 1.419(9)
C5 C6 1.350(13)
C5 H5A 0.9300
C6 C7 1.399(11)
C6 H6A 0.9300
C7 C8 1.366(11)
C7 H7A 0.9300
C8 C9 1.417(10)
C8 H8A 0.9300
C10 H10A 0.9300
C11 C16 1.392(9)
C11 C12 1.394(10)
C12 C13 1.387(10)
C12 H12A 0.9300
C13 C14 1.377(10)
C13 H13A 0.9300
C14 C15 1.375(11)
C14 C17 1.504(10)
C15 C16 1.366(10)
C15 H15A 0.9300
C16 H16A 0.9300
C17 H17A 0.9600
C17 H17B 0.9600
C17 H17C 0.9600

loop_
_geom_torsion_atom_site_label_1
_geom_torsion_atom_site_label_2
_geom_torsion_atom_site_label_3
_geom_torsion_atom_site_label_4
_geom_torsion
C9 N1 C1 C2 0.8(10)
Hg1 N1 C1 C2 -172.8(6)
C9 N1 C1 C10 -179.4(6)
Hg1 N1 C1 C10 7.0(8)
N1 C1 C2 C3 -1.1(11)
C10 C1 C2 C3 179.1(7)
C1 C2 C3 C4 -0.1(12)
C2 C3 C4 C5 -179.6(8)
C2 C3 C4 C9 1.4(12)
C9 C4 C5 C6 0.5(13)
C3 C4 C5 C6 -178.6(8)
C4 C5 C6 C7 1.0(15)
C5 C6 C7 C8 -1.9(15)
C6 C7 C8 C9 1.1(14)
C1 N1 C9 C8 -179.0(6)
Hg1 N1 C9 C8 -6.3(9)
C1 N1 C9 C4 0.6(10)
Hg1 N1 C9 C4 173.3(5)
C7 C8 C9 N1 180.0(7)
C7 C8 C9 C4 0.4(11)
C5 C4 C9 N1 179.2(7)
C3 C4 C9 N1 -1.7(10)
C5 C4 C9 C8 -1.1(11)
C3 C4 C9 C8 177.9(7)
C11 N2 C10 C1 179.3(6)
Hg1 N2 C10 C1 -6.8(8)
N1 C1 C10 N2 -0.1(10)
C2 C1 C10 N2 179.7(7)
C10 N2 C11 C16 -171.4(6)
Hg1 N2 C11 C16 15.4(8)
C10 N2 C11 C12 9.4(10)
Hg1 N2 C11 C12 -163.8(5)
C16 C11 C12 C13 -0.4(11)
N2 C11 C12 C13 178.7(7)
C11 C12 C13 C14 -0.5(12)
C12 C13 C14 C15 2.0(12)
C12 C13 C14 C17 -179.3(8)
C13 C14 C15 C16 -2.7(12)
C17 C14 C15 C16 178.6(8)
C14 C15 C16 C11 1.8(12)
C12 C11 C16 C15 -0.2(11)
N2 C11 C16 C15 -179.5(7)
